data_4121541
loop_
_publ_author_name
'Sues, Peter E.'
'Lough, Alan J.'
'Morris, Robert H.'

_publ_section_title
;
 Reactivity of Ruthenium Phosphido Species Generated through the
 Deprotonation of a Tripodal Phosphine Ligand and Implications for
 Hydrophosphination.
;
_journal_issue 12
_journal_name_full 'Journal of the American Chemical Society'
_journal_page_first 4746
_journal_page_last 4760
_journal_paper_doi 10.1021/ja5006724
_journal_volume 136
_journal_year 2014
_chemical_formula_moiety 'C48 H47 P3 Ru'
_chemical_formula_sum 'C48 H47 P3 Ru'
_chemical_formula_weight 817.84
_chemical_name_systematic
; 
 ? 
;
_space_group_IT_number 2
_symmetry_cell_setting triclinic
_symmetry_space_group_name_Hall '-P 1'
_symmetry_space_group_name_H-M 'P -1'
_atom_sites_solution_hydrogens geom
_atom_sites_solution_primary direct
_atom_sites_solution_secondary difmap
_audit_creation_method SHELXL-97
_cell_angle_alpha 79.078(6)
_cell_angle_beta 81.619(6)
_cell_angle_gamma 74.331(5)
_cell_formula_units_Z 2
_cell_length_a 11.135(3)
_cell_length_b 12.104(3)
_cell_length_c 17.818(5)
_cell_measurement_reflns_used 4748
_cell_measurement_temperature 150(2)
_cell_measurement_theta_max 27.57
_cell_measurement_theta_min 2.26
_cell_volume 2259.0(10)
_computing_cell_refinement APEX2
_computing_data_collection 'APEX2 (Bruker, 2007)'
_computing_data_reduction 'SAINT (Bruker, 2007)'
_computing_molecular_graphics 'PLATON (Spek, 2009)'
_computing_publication_material 'SHELXTL (Sheldrick, 2008)'
_computing_structure_refinement 'SHELXL-97 (Sheldrick, 2008)'
_computing_structure_solution 'SHELXS-97 (Sheldrick, 2008)'
_diffrn_ambient_temperature 150(2)
_diffrn_measured_fraction_theta_full 0.962
_diffrn_measured_fraction_theta_max 0.948
_diffrn_measurement_device_type 'Bruker Kappa APEX-DUO CCD'
_diffrn_measurement_method '\f and \w scans'
_diffrn_radiation_monochromator 'Bruker Triumph'
_diffrn_radiation_source 'fine-focus sealed tube'
_diffrn_radiation_type MoK\a
_diffrn_radiation_wavelength 0.71073
_diffrn_reflns_av_R_equivalents 0.0000
_diffrn_reflns_av_sigmaI/netI 0.0391
_diffrn_reflns_limit_h_max 14
_diffrn_reflns_limit_h_min -14
_diffrn_reflns_limit_k_max 15
_diffrn_reflns_limit_k_min -15
_diffrn_reflns_limit_l_max 23
_diffrn_reflns_limit_l_min 0
_diffrn_reflns_number 10000
_diffrn_reflns_theta_full 25.00
_diffrn_reflns_theta_max 27.64
_diffrn_reflns_theta_min 1.77
_exptl_absorpt_coefficient_mu 0.483
_exptl_absorpt_correction_T_max 0.7456
_exptl_absorpt_correction_T_min 0.6684
_exptl_absorpt_correction_type multi-scan
_exptl_absorpt_process_details 'SADABS (Sheldrick, 1996)'
_exptl_crystal_colour orange
_exptl_crystal_density_diffrn 1.202
_exptl_crystal_density_method 'not measured'
_exptl_crystal_description plate
_exptl_crystal_F_000 848
_exptl_crystal_size_max 0.16
_exptl_crystal_size_mid 0.14
_exptl_crystal_size_min 0.08
_platon_squeeze_details
;
During the 
refinement of the structure, electron density peaks were located 
that were believed to be highly disordered 
solvent molecules (possibly DCM/ether). Attempts 
made to model the solvent molecule were not successful. 
The SQUEEZE option in PLATON (Spek, 2003) indicated there was a 
large solvent cavity 452 A3. In the final cycles of refinement, 
this contribution (86 e) to the 
electron density was removed from the observed data. The 
density, the F(000) value, the molecular weight and the formula are 
given without taking into account the results obtained with the 
SQUEEZE option PLATON (Spek, 2003). Similar treatments of disordered 
solvent molecules were carried out by St\"ahler et al. (2001), 
Cox et al. (2003), Mohamed et al. (2003) and Athimoolam et al. (2005). 
References: 
  
Spek, A. L. (2009). <i>Acta Cryst.</i> <b>D65</b>, 148--155.
  
Athimoolam, S., Kumar, J., Ramakrishnan, V. & Rajaram, R.K. (2005). 
Acta Cryst. E61, m2014-m2017. 
  
Cox, J.P., Kumarasammy, Y., Nahar, L., Sarkar D.S. & Shoeb, M. 
(2003). Acta Cryst. E59, o975-o977. 
  
Mohamed, A.A., Krause Bauer, A.J., Bruce, E.A. & Bruce M.R.M. 
(2003). Acta Cryst. C59, m84-m86. 
  
St\"ahler, R., N\"ather, C. & Bensch, W. (2001). Acta Cryst. 
C57, 26-27. 
;
_refine_diff_density_max 0.807
_refine_diff_density_min -1.046
_refine_diff_density_rms 0.087
_refine_ls_extinction_method none
_refine_ls_goodness_of_fit_ref 1.047
_refine_ls_hydrogen_treatment constr
_refine_ls_matrix_type full
_refine_ls_number_parameters 474
_refine_ls_number_reflns 10000
_refine_ls_number_restraints 0
_refine_ls_restrained_S_all 1.047
_refine_ls_R_factor_all 0.0429
_refine_ls_R_factor_gt 0.0347
_refine_ls_shift/su_max 0.002
_refine_ls_shift/su_mean 0.000
_refine_ls_structure_factor_coef Fsqd
_refine_ls_weighting_details 'calc w=1/[\s^2^(Fo^2^)+(0.0550P)^2^+0.1535P] where P=(Fo^2^+2Fc^2^)/3'
_refine_ls_weighting_scheme calc
_refine_ls_wR_factor_gt 0.0846
_refine_ls_wR_factor_ref 0.0872
_reflns_number_gt 8456
_reflns_number_total 10000
_reflns_threshold_expression I>2\s(I)
_cod_data_source_file ja5006724_si_002.cif
_cod_data_source_block 2
_cod_depositor_comments
;
The following automatic conversions were performed:

'_symmetry_cell_setting' value 'Triclinic' changed to 'triclinic'
according to
/usr/data/users/saulius/crontab/automatic-downloads/current/ACS/lib/dictionaries/cif_core.dic
dictionary named 'cif_core.dic' version 2.4.2 from 2011-04-26.

Automatic conversion script
Id: cif_fix_values 2281 2013-09-26 08:29:07Z andrius 
;
_cod_original_cell_volume 2259.0(11)
_cod_database_code 4121541

loop_
_symmetry_equiv_pos_as_xyz
'x, y, z'
'-x, -y, -z'

loop_
_atom_site_label
_atom_site_type_symbol
_atom_site_fract_x
_atom_site_fract_y
_atom_site_fract_z
_atom_site_U_iso_or_equiv
_atom_site_adp_type
_atom_site_occupancy
_atom_site_symmetry_multiplicity
_atom_site_calc_flag
_atom_site_refinement_flags
Ru1 Ru 0.445478(12) 0.594291(12) 0.273424(9) 0.01157(6) Uani 1 1 d .
P1 P 0.48663(4) 0.71448(4) 0.16442(3) 0.01318(11) Uani 1 1 d .
P2 P 0.53673(4) 0.45658(4) 0.19946(3) 0.01308(11) Uani 1 1 d .
P3 P 0.23044(4) 0.61960(4) 0.24253(3) 0.01535(11) Uani 1 1 d .
C1 C 0.54273(17) 0.52236(17) 0.09845(12) 0.0175(4) Uani 1 1 d .
H1A H 0.5617 0.4762 0.0587 0.021 Uiso 1 1 calc R
C2 C 0.51974(17) 0.63635(17) 0.08295(12) 0.0189(4) Uani 1 1 d .
H2A H 0.5204 0.6761 0.0316 0.023 Uiso 1 1 calc R
C3 C 0.62817(17) 0.76970(17) 0.15252(12) 0.0171(4) Uani 1 1 d .
C4 C 0.62302(19) 0.87406(18) 0.17586(13) 0.0227(5) Uani 1 1 d .
H4A H 0.5442 0.9215 0.1922 0.027 Uiso 1 1 calc R
C5 C 0.7312(2) 0.9102(2) 0.17563(16) 0.0322(6) Uani 1 1 d .
H5A H 0.7260 0.9812 0.1927 0.039 Uiso 1 1 calc R
C6 C 0.8457(2) 0.8437(2) 0.15082(17) 0.0374(6) Uani 1 1 d .
H6A H 0.9199 0.8678 0.1516 0.045 Uiso 1 1 calc R
C7 C 0.85213(19) 0.7414(2) 0.12457(16) 0.0337(6) Uani 1 1 d .
H7A H 0.9308 0.6960 0.1061 0.040 Uiso 1 1 calc R
C8 C 0.74422(18) 0.70509(18) 0.12517(14) 0.0241(5) Uani 1 1 d .
H8A H 0.7495 0.6351 0.1067 0.029 Uiso 1 1 calc R
C9 C 0.37364(16) 0.85057(16) 0.13185(12) 0.0161(4) Uani 1 1 d .
C10 C 0.38846(18) 0.91277(18) 0.05912(13) 0.0230(5) Uani 1 1 d .
H10A H 0.4622 0.8882 0.0261 0.028 Uiso 1 1 calc R
C11 C 0.2972(2) 1.01040(19) 0.03365(15) 0.0294(5) Uani 1 1 d .
H11A H 0.3073 1.0515 -0.0169 0.035 Uiso 1 1 calc R
C12 C 0.1911(2) 1.04771(18) 0.08247(15) 0.0303(6) Uani 1 1 d .
H12A H 0.1280 1.1145 0.0653 0.036 Uiso 1 1 calc R
C13 C 0.17707(19) 0.98870(18) 0.15514(15) 0.0266(5) Uani 1 1 d .
H13A H 0.1046 1.0154 0.1886 0.032 Uiso 1 1 calc R
C14 C 0.26789(17) 0.88980(16) 0.18067(13) 0.0195(4) Uani 1 1 d .
H14A H 0.2575 0.8493 0.2314 0.023 Uiso 1 1 calc R
C15 C 0.70468(16) 0.38455(16) 0.20422(12) 0.0156(4) Uani 1 1 d .
C16 C 0.78088(17) 0.44411(17) 0.22451(12) 0.0184(4) Uani 1 1 d .
H16A H 0.7452 0.5193 0.2380 0.022 Uiso 1 1 calc R
C17 C 0.90897(18) 0.3967(2) 0.22577(14) 0.0251(5) Uani 1 1 d .
H17A H 0.9601 0.4388 0.2404 0.030 Uiso 1 1 calc R
C18 C 0.96153(19) 0.2881(2) 0.20565(15) 0.0295(5) Uani 1 1 d .
H18A H 1.0492 0.2551 0.2062 0.035 Uiso 1 1 calc R
C19 C 0.88670(19) 0.22769(19) 0.18481(14) 0.0272(5) Uani 1 1 d .
H19A H 0.9230 0.1527 0.1712 0.033 Uiso 1 1 calc R
C20 C 0.75890(18) 0.27506(17) 0.18347(13) 0.0213(5) Uani 1 1 d .
H20A H 0.7081 0.2330 0.1684 0.026 Uiso 1 1 calc R
C21 C 0.48025(16) 0.32848(16) 0.20056(13) 0.0178(4) Uani 1 1 d .
C22 C 0.41968(18) 0.31578(19) 0.14175(15) 0.0256(5) Uani 1 1 d .
H22A H 0.4112 0.3727 0.0968 0.031 Uiso 1 1 calc R
C23 C 0.3708(2) 0.2196(2) 0.14810(19) 0.0395(7) Uani 1 1 d .
H23A H 0.3279 0.2118 0.1078 0.047 Uiso 1 1 calc R
C24 C 0.3843(2) 0.1362(2) 0.2120(2) 0.0429(8) Uani 1 1 d .
H24A H 0.3496 0.0714 0.2162 0.052 Uiso 1 1 calc R
C25 C 0.4477(2) 0.14555(19) 0.27022(18) 0.0389(7) Uani 1 1 d .
H25A H 0.4584 0.0867 0.3141 0.047 Uiso 1 1 calc R
C26 C 0.49593(19) 0.24156(18) 0.26452(15) 0.0256(5) Uani 1 1 d .
H26A H 0.5401 0.2481 0.3046 0.031 Uiso 1 1 calc R
C27 C 0.15573(17) 0.51115(18) 0.30537(12) 0.0184(4) Uani 1 1 d .
C28 C 0.20095(18) 0.39109(19) 0.31334(13) 0.0227(5) Uani 1 1 d .
H28A H 0.2751 0.3593 0.2828 0.027 Uiso 1 1 calc R
C29 C 0.1416(2) 0.3164(2) 0.36418(15) 0.0288(5) Uani 1 1 d .
H29A H 0.1739 0.2347 0.3674 0.035 Uiso 1 1 calc R
C30 C 0.0348(2) 0.3611(2) 0.41042(15) 0.0321(6) Uani 1 1 d .
H30A H -0.0050 0.3104 0.4466 0.039 Uiso 1 1 calc R
C31 C -0.01278(19) 0.4792(2) 0.40348(14) 0.0286(5) Uani 1 1 d .
H31A H -0.0860 0.5103 0.4350 0.034 Uiso 1 1 calc R
C32 C 0.04536(18) 0.55411(19) 0.35064(13) 0.0228(5) Uani 1 1 d .
H32A H 0.0095 0.6355 0.3453 0.027 Uiso 1 1 calc R
C33 C 0.20322(16) 0.59541(17) 0.14826(13) 0.0183(4) Uani 1 1 d .
C34 C 0.16654(17) 0.50081(18) 0.13368(13) 0.0218(5) Uani 1 1 d .
H34A H 0.1612 0.4385 0.1744 0.026 Uiso 1 1 calc R
C35 C 0.13777(19) 0.4946(2) 0.06206(14) 0.0267(5) Uani 1 1 d .
H35A H 0.1135 0.4284 0.0544 0.032 Uiso 1 1 calc R
C36 C 0.14383(19) 0.5837(2) 0.00128(14) 0.0272(5) Uani 1 1 d .
H36A H 0.1251 0.5792 -0.0482 0.033 Uiso 1 1 calc R
C37 C 0.1779(2) 0.6791(2) 0.01464(14) 0.0298(5) Uani 1 1 d .
H37A H 0.1823 0.7415 -0.0261 0.036 Uiso 1 1 calc R
C38 C 0.20558(19) 0.6851(2) 0.08620(13) 0.0246(5) Uani 1 1 d .
H38A H 0.2272 0.7526 0.0938 0.029 Uiso 1 1 calc R
C39 C 0.35299(17) 0.64524(17) 0.38912(12) 0.0172(4) Uani 1 1 d .
C40 C 0.44390(17) 0.70859(16) 0.36108(12) 0.0170(4) Uani 1 1 d .
C41 C 0.56516(17) 0.62776(17) 0.35547(12) 0.0166(4) Uani 1 1 d .
C42 C 0.54664(17) 0.51460(17) 0.37973(12) 0.0169(4) Uani 1 1 d .
C43 C 0.41528(17) 0.52333(17) 0.39884(12) 0.0174(4) Uani 1 1 d .
C44 C 0.21879(18) 0.69925(19) 0.41242(14) 0.0245(5) Uani 1 1 d .
H44A H 0.2138 0.7579 0.4446 0.037 Uiso 1 1 calc R
H44B H 0.1788 0.6392 0.4415 0.037 Uiso 1 1 calc R
H44C H 0.1757 0.7361 0.3665 0.037 Uiso 1 1 calc R
C45 C 0.4227(2) 0.83713(17) 0.35510(14) 0.0247(5) Uani 1 1 d .
H45A H 0.4233 0.8566 0.4059 0.037 Uiso 1 1 calc R
H45B H 0.3413 0.8761 0.3357 0.037 Uiso 1 1 calc R
H45C H 0.4893 0.8630 0.3198 0.037 Uiso 1 1 calc R
C46 C 0.68729(18) 0.66142(19) 0.34308(14) 0.0230(5) Uani 1 1 d .
H46A H 0.6964 0.6953 0.3871 0.035 Uiso 1 1 calc R
H46B H 0.6890 0.7186 0.2962 0.035 Uiso 1 1 calc R
H46C H 0.7564 0.5924 0.3378 0.035 Uiso 1 1 calc R
C47 C 0.64524(19) 0.40435(18) 0.39728(14) 0.0231(5) Uani 1 1 d .
H47A H 0.6443 0.3809 0.4531 0.035 Uiso 1 1 calc R
H47B H 0.7276 0.4167 0.3759 0.035 Uiso 1 1 calc R
H47C H 0.6284 0.3432 0.3744 0.035 Uiso 1 1 calc R
C48 C 0.3618(2) 0.42603(19) 0.44103(14) 0.0247(5) Uani 1 1 d .
H48A H 0.3886 0.4041 0.4930 0.037 Uiso 1 1 calc R
H48B H 0.3915 0.3592 0.4137 0.037 Uiso 1 1 calc R
H48C H 0.2701 0.4509 0.4442 0.037 Uiso 1 1 calc R

loop_
_atom_site_aniso_label
_atom_site_aniso_U_11
_atom_site_aniso_U_22
_atom_site_aniso_U_33
_atom_site_aniso_U_23
_atom_site_aniso_U_13
_atom_site_aniso_U_12
Ru1 0.01134(7) 0.01204(8) 0.01105(10) -0.00198(6) -0.00022(5) -0.00278(5)
P1 0.0123(2) 0.0128(2) 0.0127(3) -0.00104(18) 0.00087(18) -0.00189(16)
P2 0.0114(2) 0.0129(2) 0.0149(3) -0.00361(19) -0.00062(18) -0.00235(16)
P3 0.0125(2) 0.0191(2) 0.0146(3) -0.00245(19) -0.00063(19) -0.00456(17)
C1 0.0166(8) 0.0226(10) 0.0135(12) -0.0072(8) -0.0014(7) -0.0025(7)
C2 0.0195(9) 0.0229(10) 0.0120(11) -0.0025(8) 0.0013(8) -0.0031(7)
C3 0.0155(8) 0.0191(9) 0.0148(12) 0.0029(8) -0.0006(7) -0.0054(7)
C4 0.0221(9) 0.0211(10) 0.0256(14) -0.0024(9) -0.0015(9) -0.0079(8)
C5 0.0360(12) 0.0306(12) 0.0361(16) -0.0030(10) -0.0053(11) -0.0193(10)
C6 0.0234(11) 0.0462(15) 0.0466(19) 0.0039(12) -0.0066(11) -0.0214(10)
C7 0.0152(9) 0.0374(13) 0.0432(17) 0.0026(11) 0.0031(9) -0.0071(9)
C8 0.0182(9) 0.0234(10) 0.0272(14) 0.0009(9) 0.0017(8) -0.0048(8)
C9 0.0149(8) 0.0130(9) 0.0205(12) -0.0008(7) -0.0044(8) -0.0037(7)
C10 0.0204(9) 0.0240(10) 0.0217(13) 0.0023(9) -0.0009(8) -0.0051(8)
C11 0.0308(11) 0.0234(11) 0.0297(15) 0.0098(9) -0.0064(10) -0.0075(9)
C12 0.0243(10) 0.0187(10) 0.0437(17) 0.0033(10) -0.0120(10) 0.0004(8)
C13 0.0204(9) 0.0229(11) 0.0346(15) -0.0075(9) -0.0035(9) 0.0007(8)
C14 0.0210(9) 0.0159(9) 0.0219(13) -0.0043(8) -0.0014(8) -0.0043(7)
C15 0.0138(8) 0.0176(9) 0.0135(11) -0.0014(7) -0.0006(7) -0.0017(7)
C16 0.0172(9) 0.0197(10) 0.0179(12) -0.0048(8) -0.0015(8) -0.0030(7)
C17 0.0170(9) 0.0350(12) 0.0250(14) -0.0073(10) -0.0029(8) -0.0074(8)
C18 0.0145(9) 0.0372(13) 0.0313(15) -0.0039(10) -0.0024(9) 0.0020(8)
C19 0.0214(10) 0.0233(11) 0.0301(15) -0.0045(9) -0.0020(9) 0.0056(8)
C20 0.0189(9) 0.0180(10) 0.0260(13) -0.0059(8) -0.0004(8) -0.0022(7)
C21 0.0125(8) 0.0146(9) 0.0272(13) -0.0097(8) 0.0019(8) -0.0027(7)
C22 0.0174(9) 0.0287(11) 0.0339(15) -0.0164(10) 0.0012(9) -0.0051(8)
C23 0.0261(11) 0.0396(14) 0.065(2) -0.0319(14) -0.0049(12) -0.0114(10)
C24 0.0293(12) 0.0214(12) 0.085(2) -0.0211(13) -0.0045(13) -0.0096(9)
C25 0.0306(12) 0.0142(10) 0.069(2) -0.0028(11) 0.0001(12) -0.0064(9)
C26 0.0221(10) 0.0184(10) 0.0367(15) -0.0054(9) -0.0020(9) -0.0056(8)
C27 0.0142(8) 0.0268(10) 0.0158(12) -0.0029(8) -0.0007(8) -0.0085(7)
C28 0.0171(9) 0.0299(11) 0.0215(13) -0.0041(9) -0.0003(8) -0.0072(8)
C29 0.0265(10) 0.0290(12) 0.0303(15) 0.0009(10) -0.0016(10) -0.0104(9)
C30 0.0281(11) 0.0425(14) 0.0259(15) 0.0068(10) 0.0031(10) -0.0205(10)
C31 0.0183(9) 0.0465(14) 0.0213(14) -0.0061(10) 0.0055(9) -0.0117(9)
C32 0.0163(9) 0.0313(11) 0.0214(13) -0.0060(9) 0.0008(8) -0.0070(8)
C33 0.0108(8) 0.0247(10) 0.0187(12) -0.0045(8) 0.0008(7) -0.0037(7)
C34 0.0165(9) 0.0251(10) 0.0239(14) -0.0052(9) -0.0018(8) -0.0048(8)
C35 0.0243(10) 0.0316(12) 0.0288(15) -0.0122(10) -0.0036(9) -0.0089(9)
C36 0.0216(10) 0.0435(13) 0.0193(13) -0.0103(10) -0.0041(9) -0.0079(9)
C37 0.0307(11) 0.0398(13) 0.0214(15) 0.0004(10) -0.0033(10) -0.0163(10)
C38 0.0278(10) 0.0350(12) 0.0171(13) -0.0029(9) -0.0046(9) -0.0179(9)
C39 0.0201(9) 0.0205(9) 0.0120(11) -0.0062(8) 0.0000(8) -0.0049(7)
C40 0.0215(9) 0.0171(9) 0.0141(12) -0.0052(8) -0.0024(8) -0.0054(7)
C41 0.0200(9) 0.0207(9) 0.0111(11) -0.0024(7) -0.0050(7) -0.0067(7)
C42 0.0194(9) 0.0204(10) 0.0118(11) -0.0025(8) -0.0043(8) -0.0050(7)
C43 0.0202(9) 0.0215(10) 0.0108(11) -0.0020(8) -0.0010(8) -0.0063(7)
C44 0.0201(9) 0.0318(11) 0.0209(13) -0.0108(9) 0.0029(8) -0.0032(8)
C45 0.0336(11) 0.0191(10) 0.0231(14) -0.0070(9) -0.0029(9) -0.0072(8)
C46 0.0204(9) 0.0318(11) 0.0202(13) -0.0041(9) -0.0035(8) -0.0115(8)
C47 0.0251(10) 0.0207(10) 0.0198(13) -0.0007(8) -0.0059(9) 0.0006(8)
C48 0.0334(11) 0.0262(11) 0.0171(13) 0.0004(9) -0.0010(9) -0.0153(9)

loop_
_atom_type_symbol
_atom_type_description
_atom_type_scat_dispersion_real
_atom_type_scat_dispersion_imag
_atom_type_scat_source
C C 0.0033 0.0016 'International Tables Vol C Tables 4.2.6.8 and 6.1.1.4'
H H 0.0000 0.0000 'International Tables Vol C Tables 4.2.6.8 and 6.1.1.4'
P P 0.1023 0.0942 'International Tables Vol C Tables 4.2.6.8 and 6.1.1.4'
Ru Ru -1.2594 0.8363 'International Tables Vol C Tables 4.2.6.8 and 6.1.1.4'

loop_
_geom_angle_atom_site_label_1
_geom_angle_atom_site_label_2
_geom_angle_atom_site_label_3
_geom_angle
C43 Ru1 P2 113.69(5)
C43 Ru1 P1 160.72(5)
P2 Ru1 P1 82.48(3)
C43 Ru1 C42 37.01(7)
P2 Ru1 C42 99.12(5)
P1 Ru1 C42 133.92(5)
C43 Ru1 C40 61.49(7)
P2 Ru1 C40 154.08(5)
P1 Ru1 C40 99.34(6)
C42 Ru1 C40 61.00(7)
C43 Ru1 C41 61.71(7)
P2 Ru1 C41 117.19(5)
P1 Ru1 C41 102.25(5)
C42 Ru1 C41 36.40(7)
C40 Ru1 C41 36.98(7)
C43 Ru1 C39 37.05(7)
P2 Ru1 C39 150.16(5)
P1 Ru1 C39 127.35(5)
C42 Ru1 C39 61.02(7)
C40 Ru1 C39 36.09(7)
C41 Ru1 C39 61.05(7)
C43 Ru1 P3 97.21(5)
P2 Ru1 P3 96.01(2)
P1 Ru1 P3 91.12(2)
C42 Ru1 P3 133.83(5)
C40 Ru1 P3 109.75(5)
C41 Ru1 P3 145.34(5)
C39 Ru1 P3 85.36(5)
C2 P1 C9 104.00(10)
C2 P1 C3 99.78(9)
C9 P1 C3 98.84(9)
C2 P1 Ru1 109.66(7)
C9 P1 Ru1 122.11(7)
C3 P1 Ru1 119.33(7)
C21 P2 C1 103.56(10)
C21 P2 C15 98.37(9)
C1 P2 C15 98.81(9)
C21 P2 Ru1 123.82(6)
C1 P2 Ru1 109.79(7)
C15 P2 Ru1 118.85(7)
C33 P3 C27 99.48(10)
C33 P3 Ru1 120.09(6)
C27 P3 Ru1 110.98(7)
C2 C1 P2 117.29(16)
C2 C1 H1A 121.4
P2 C1 H1A 121.4
C1 C2 P1 116.97(17)
C1 C2 H2A 121.5
P1 C2 H2A 121.5
C4 C3 C8 118.05(18)
C4 C3 P1 120.37(14)
C8 C3 P1 121.43(16)
C5 C4 C3 121.0(2)
C5 C4 H4A 119.5
C3 C4 H4A 119.5
C6 C5 C4 120.3(2)
C6 C5 H5A 119.8
C4 C5 H5A 119.8
C5 C6 C7 119.5(2)
C5 C6 H6A 120.3
C7 C6 H6A 120.3
C8 C7 C6 120.2(2)
C8 C7 H7A 119.9
C6 C7 H7A 119.9
C7 C8 C3 120.9(2)
C7 C8 H8A 119.6
C3 C8 H8A 119.6
C10 C9 C14 119.08(18)
C10 C9 P1 121.89(15)
C14 C9 P1 118.98(16)
C9 C10 C11 120.90(19)
C9 C10 H10A 119.5
C11 C10 H10A 119.5
C10 C11 C12 119.5(2)
C10 C11 H11A 120.3
C12 C11 H11A 120.3
C13 C12 C11 120.1(2)
C13 C12 H12A 119.9
C11 C12 H12A 119.9
C12 C13 C14 120.6(2)
C12 C13 H13A 119.7
C14 C13 H13A 119.7
C9 C14 C13 119.8(2)
C9 C14 H14A 120.1
C13 C14 H14A 120.1
C16 C15 C20 118.61(17)
C16 C15 P2 118.62(14)
C20 C15 P2 122.65(15)
C15 C16 C17 121.34(19)
C15 C16 H16A 119.3
C17 C16 H16A 119.3
C18 C17 C16 119.6(2)
C18 C17 H17A 120.2
C16 C17 H17A 120.2
C19 C18 C17 119.75(19)
C19 C18 H18A 120.1
C17 C18 H18A 120.1
C18 C19 C20 120.7(2)
C18 C19 H19A 119.7
C20 C19 H19A 119.7
C19 C20 C15 120.0(2)
C19 C20 H20A 120.0
C15 C20 H20A 120.0
C22 C21 C26 118.93(19)
C22 C21 P2 122.62(17)
C26 C21 P2 118.43(17)
C21 C22 C23 120.1(2)
C21 C22 H22A 120.0
C23 C22 H22A 120.0
C24 C23 C22 120.4(3)
C24 C23 H23A 119.8
C22 C23 H23A 119.8
C23 C24 C25 120.4(2)
C23 C24 H24A 119.8
C25 C24 H24A 119.8
C24 C25 C26 119.5(3)
C24 C25 H25A 120.2
C26 C25 H25A 120.2
C25 C26 C21 120.6(2)
C25 C26 H26A 119.7
C21 C26 H26A 119.7
C28 C27 C32 116.95(18)
C28 C27 P3 126.10(15)
C32 C27 P3 116.93(15)
C29 C28 C27 122.22(19)
C29 C28 H28A 118.9
C27 C28 H28A 118.9
C28 C29 C30 119.8(2)
C28 C29 H29A 120.1
C30 C29 H29A 120.1
C31 C30 C29 119.4(2)
C31 C30 H30A 120.3
C29 C30 H30A 120.3
C30 C31 C32 120.61(19)
C30 C31 H31A 119.7
C32 C31 H31A 119.7
C31 C32 C27 121.0(2)
C31 C32 H32A 119.5
C27 C32 H32A 119.5
C34 C33 C38 115.6(2)
C34 C33 P3 126.16(17)
C38 C33 P3 117.82(16)
C35 C34 C33 122.2(2)
C35 C34 H34A 118.9
C33 C34 H34A 118.9
C34 C35 C36 120.8(2)
C34 C35 H35A 119.6
C36 C35 H35A 119.6
C37 C36 C35 118.1(2)
C37 C36 H36A 121.0
C35 C36 H36A 121.0
C38 C37 C36 120.8(2)
C38 C37 H37A 119.6
C36 C37 H37A 119.6
C37 C38 C33 122.5(2)
C37 C38 H38A 118.8
C33 C38 H38A 118.8
C40 C39 C43 108.24(16)
C40 C39 C44 124.14(18)
C43 C39 C44 127.27(18)
C40 C39 Ru1 71.45(11)
C43 C39 Ru1 70.17(11)
C44 C39 Ru1 129.35(15)
C39 C40 C41 108.48(16)
C39 C40 C45 125.43(17)
C41 C40 C45 124.79(17)
C39 C40 Ru1 72.45(11)
C41 C40 Ru1 71.59(11)
C45 C40 Ru1 132.08(16)
C42 C41 C40 107.31(16)
C42 C41 C46 127.00(18)
C40 C41 C46 124.42(18)
C42 C41 Ru1 71.54(12)
C40 C41 Ru1 71.42(12)
C46 C41 Ru1 132.38(15)
C41 C42 C43 108.90(16)
C41 C42 C47 126.98(17)
C43 C42 C47 123.26(18)
C41 C42 Ru1 72.07(12)
C43 C42 Ru1 70.85(12)
C47 C42 Ru1 131.48(15)
C42 C43 C39 107.00(16)
C42 C43 C48 124.22(18)
C39 C43 C48 126.75(17)
C42 C43 Ru1 72.14(12)
C39 C43 Ru1 72.78(12)
C48 C43 Ru1 133.02(16)
C39 C44 H44A 109.5
C39 C44 H44B 109.5
H44A C44 H44B 109.5
C39 C44 H44C 109.5
H44A C44 H44C 109.5
H44B C44 H44C 109.5
C40 C45 H45A 109.5
C40 C45 H45B 109.5
H45A C45 H45B 109.5
C40 C45 H45C 109.5
H45A C45 H45C 109.5
H45B C45 H45C 109.5
C41 C46 H46A 109.5
C41 C46 H46B 109.5
H46A C46 H46B 109.5
C41 C46 H46C 109.5
H46A C46 H46C 109.5
H46B C46 H46C 109.5
C42 C47 H47A 109.5
C42 C47 H47B 109.5
H47A C47 H47B 109.5
C42 C47 H47C 109.5
H47A C47 H47C 109.5
H47B C47 H47C 109.5
C43 C48 H48A 109.5
C43 C48 H48B 109.5
H48A C48 H48B 109.5
C43 C48 H48C 109.5
H48A C48 H48C 109.5
H48B C48 H48C 109.5

loop_
_geom_bond_atom_site_label_1
_geom_bond_atom_site_label_2
_geom_bond_distance
Ru1 C43 2.248(2)
Ru1 P2 2.2528(7)
Ru1 P1 2.2646(7)
Ru1 C42 2.265(2)
Ru1 C40 2.270(2)
Ru1 C41 2.272(2)
Ru1 C39 2.283(2)
Ru1 P3 2.4607(8)
P1 C2 1.820(2)
P1 C9 1.8342(19)
P1 C3 1.8422(19)
P2 C21 1.8198(19)
P2 C1 1.824(2)
P2 C15 1.8445(19)
P3 C33 1.839(2)
P3 C27 1.852(2)
C1 C2 1.316(3)
C1 H1A 0.9500
C2 H2A 0.9500
C3 C4 1.387(3)
C3 C8 1.391(3)
C4 C5 1.387(3)
C4 H4A 0.9500
C5 C6 1.373(3)
C5 H5A 0.9500
C6 C7 1.386(4)
C6 H6A 0.9500
C7 C8 1.384(3)
C7 H7A 0.9500
C8 H8A 0.9500
C9 C10 1.381(3)
C9 C14 1.387(3)
C10 C11 1.385(3)
C10 H10A 0.9500
C11 C12 1.385(3)
C11 H11A 0.9500
C12 C13 1.365(3)
C12 H12A 0.9500
C13 C14 1.392(3)
C13 H13A 0.9500
C14 H14A 0.9500
C15 C16 1.375(3)
C15 C20 1.395(3)
C16 C17 1.388(3)
C16 H16A 0.9500
C17 C18 1.379(3)
C17 H17A 0.9500
C18 C19 1.374(3)
C18 H18A 0.9500
C19 C20 1.385(3)
C19 H19A 0.9500
C20 H20A 0.9500
C21 C22 1.378(3)
C21 C26 1.393(3)
C22 C23 1.392(3)
C22 H22A 0.9500
C23 C24 1.367(4)
C23 H23A 0.9500
C24 C25 1.374(4)
C24 H24A 0.9500
C25 C26 1.388(3)
C25 H25A 0.9500
C26 H26A 0.9500
C27 C28 1.390(3)
C27 C32 1.399(3)
C28 C29 1.383(3)
C28 H28A 0.9500
C29 C30 1.386(3)
C29 H29A 0.9500
C30 C31 1.373(3)
C30 H30A 0.9500
C31 C32 1.394(3)
C31 H31A 0.9500
C32 H32A 0.9500
C33 C34 1.393(3)
C33 C38 1.398(3)
C34 C35 1.380(3)
C34 H34A 0.9500
C35 C36 1.384(3)
C35 H35A 0.9500
C36 C37 1.380(3)
C36 H36A 0.9500
C37 C38 1.374(3)
C37 H37A 0.9500
C38 H38A 0.9500
C39 C40 1.410(3)
C39 C43 1.440(3)
C39 C44 1.492(3)
C40 C41 1.440(3)
C40 C45 1.495(3)
C41 C42 1.417(3)
C41 C46 1.497(3)
C42 C43 1.432(3)
C42 C47 1.495(3)
C43 C48 1.490(3)
C44 H44A 0.9800
C44 H44B 0.9800
C44 H44C 0.9800
C45 H45A 0.9800
C45 H45B 0.9800
C45 H45C 0.9800
C46 H46A 0.9800
C46 H46B 0.9800
C46 H46C 0.9800
C47 H47A 0.9800
C47 H47B 0.9800
C47 H47C 0.9800
C48 H48A 0.9800
C48 H48B 0.9800
C48 H48C 0.9800

loop_
_geom_torsion_atom_site_label_1
_geom_torsion_atom_site_label_2
_geom_torsion_atom_site_label_3
_geom_torsion_atom_site_label_4
_geom_torsion
C43 Ru1 P1 C2 164.94(16)
P2 Ru1 P1 C2 16.71(7)
C42 Ru1 P1 C2 112.15(10)
C40 Ru1 P1 C2 170.56(8)
C41 Ru1 P1 C2 133.00(8)
C39 Ru1 P1 C2 -164.22(9)
P3 Ru1 P1 C2 -79.21(7)
C43 Ru1 P1 C9 -73.22(17)
P2 Ru1 P1 C9 138.54(8)
C42 Ru1 P1 C9 -126.01(10)
C40 Ru1 P1 C9 -67.60(9)
C41 Ru1 P1 C9 -105.16(9)
C39 Ru1 P1 C9 -42.39(10)
P3 Ru1 P1 C9 42.63(8)
C43 Ru1 P1 C3 50.88(17)
P2 Ru1 P1 C3 -97.36(8)
C42 Ru1 P1 C3 -1.91(10)
C40 Ru1 P1 C3 56.50(9)
C41 Ru1 P1 C3 18.94(9)
C39 Ru1 P1 C3 81.72(10)
P3 Ru1 P1 C3 166.73(8)
C43 Ru1 P2 C21 51.83(11)
P1 Ru1 P2 C21 -139.11(9)
C42 Ru1 P2 C21 87.46(10)
C40 Ru1 P2 C21 125.00(14)
C41 Ru1 P2 C21 120.95(10)
C39 Ru1 P2 C21 42.38(14)
P3 Ru1 P2 C21 -48.77(9)
C43 Ru1 P2 C1 174.58(8)
P1 Ru1 P2 C1 -16.36(7)
C42 Ru1 P2 C1 -149.79(8)
C40 Ru1 P2 C1 -112.26(13)
C41 Ru1 P2 C1 -116.31(9)
C39 Ru1 P2 C1 165.12(12)
P3 Ru1 P2 C1 73.97(7)
C43 Ru1 P2 C15 -72.85(9)
P1 Ru1 P2 C15 96.21(7)
C42 Ru1 P2 C15 -37.22(9)
C40 Ru1 P2 C15 0.32(14)
C41 Ru1 P2 C15 -3.73(9)
C39 Ru1 P2 C15 -82.30(13)
P3 Ru1 P2 C15 -173.45(7)
C43 Ru1 P3 C33 -145.09(9)
P2 Ru1 P3 C33 -30.22(8)
P1 Ru1 P3 C33 52.34(8)
C42 Ru1 P3 C33 -139.01(10)
C40 Ru1 P3 C33 152.67(9)
C41 Ru1 P3 C33 165.99(11)
C39 Ru1 P3 C33 179.73(9)
C43 Ru1 P3 C27 -29.87(9)
P2 Ru1 P3 C27 85.00(8)
P1 Ru1 P3 C27 167.55(7)
C42 Ru1 P3 C27 -23.79(10)
C40 Ru1 P3 C27 -92.11(9)
C41 Ru1 P3 C27 -78.79(12)
C39 Ru1 P3 C27 -65.05(9)
C21 P2 C1 C2 147.41(15)
C15 P2 C1 C2 -111.71(16)
Ru1 P2 C1 C2 13.37(17)
P2 C1 C2 P1 0.8(2)
C9 P1 C2 C1 -146.59(16)
C3 P1 C2 C1 111.66(16)
Ru1 P1 C2 C1 -14.46(17)
C2 P1 C3 C4 149.47(18)
C9 P1 C3 C4 43.5(2)
Ru1 P1 C3 C4 -91.29(18)
C2 P1 C3 C8 -35.1(2)
C9 P1 C3 C8 -141.03(19)
Ru1 P1 C3 C8 84.19(19)
C8 C3 C4 C5 -3.2(3)
P1 C3 C4 C5 172.41(19)
C3 C4 C5 C6 1.2(4)
C4 C5 C6 C7 1.2(4)
C5 C6 C7 C8 -1.6(4)
C6 C7 C8 C3 -0.5(4)
C4 C3 C8 C7 2.9(3)
P1 C3 C8 C7 -172.69(19)
C2 P1 C9 C10 -43.41(19)
C3 P1 C9 C10 59.06(19)
Ru1 P1 C9 C10 -167.87(15)
C2 P1 C9 C14 134.13(17)
C3 P1 C9 C14 -123.39(17)
Ru1 P1 C9 C14 9.67(19)
C14 C9 C10 C11 -2.6(3)
P1 C9 C10 C11 174.98(18)
C9 C10 C11 C12 1.6(4)
C10 C11 C12 C13 0.2(4)
C11 C12 C13 C14 -0.9(4)
C10 C9 C14 C13 1.8(3)
P1 C9 C14 C13 -175.78(16)
C12 C13 C14 C9 -0.1(3)
C21 P2 C15 C16 -163.43(17)
C1 P2 C15 C16 91.35(18)
Ru1 P2 C15 C16 -27.11(19)
C21 P2 C15 C20 20.7(2)
C1 P2 C15 C20 -84.56(19)
Ru1 P2 C15 C20 156.99(15)
C20 C15 C16 C17 -1.0(3)
P2 C15 C16 C17 -177.07(17)
C15 C16 C17 C18 0.6(3)
C16 C17 C18 C19 -0.2(4)
C17 C18 C19 C20 0.3(4)
C18 C19 C20 C15 -0.7(4)
C16 C15 C20 C19 1.1(3)
P2 C15 C20 C19 176.97(17)
C1 P2 C21 C22 -18.77(17)
C15 P2 C21 C22 -120.00(16)
Ru1 P2 C21 C22 106.73(16)
C1 P2 C21 C26 163.11(15)
C15 P2 C21 C26 61.89(17)
Ru1 P2 C21 C26 -71.39(16)
C26 C21 C22 C23 2.6(3)
P2 C21 C22 C23 -175.55(16)
C21 C22 C23 C24 -1.1(3)
C22 C23 C24 C25 -0.9(4)
C23 C24 C25 C26 1.3(4)
C24 C25 C26 C21 0.2(3)
C22 C21 C26 C25 -2.2(3)
P2 C21 C26 C25 176.02(17)
C33 P3 C27 C28 70.3(2)
Ru1 P3 C27 C28 -57.2(2)
C33 P3 C27 C32 -111.61(18)
Ru1 P3 C27 C32 120.91(16)
C32 C27 C28 C29 -0.9(3)
P3 C27 C28 C29 177.22(19)
C27 C28 C29 C30 -1.4(4)
C28 C29 C30 C31 1.9(4)
C29 C30 C31 C32 -0.1(4)
C30 C31 C32 C27 -2.2(4)
C28 C27 C32 C31 2.7(3)
P3 C27 C32 C31 -175.60(18)
C27 P3 C33 C34 -14.33(18)
Ru1 P3 C33 C34 106.76(16)
C27 P3 C33 C38 158.09(15)
Ru1 P3 C33 C38 -80.83(16)
C38 C33 C34 C35 1.7(3)
P3 C33 C34 C35 174.28(15)
C33 C34 C35 C36 -0.3(3)
C34 C35 C36 C37 -0.8(3)
C35 C36 C37 C38 0.3(3)
C36 C37 C38 C33 1.2(3)
C34 C33 C38 C37 -2.2(3)
P3 C33 C38 C37 -175.39(17)
C43 Ru1 C39 C40 118.16(17)
P2 Ru1 C39 C40 132.62(11)
P1 Ru1 C39 C40 -45.53(13)
C42 Ru1 C39 C40 79.56(12)
C41 Ru1 C39 C40 37.74(11)
P3 Ru1 C39 C40 -133.39(11)
P2 Ru1 C39 C43 14.46(18)
P1 Ru1 C39 C43 -163.69(9)
C42 Ru1 C39 C43 -38.60(11)
C40 Ru1 C39 C43 -118.16(17)
C41 Ru1 C39 C43 -80.43(12)
P3 Ru1 C39 C43 108.45(11)
C43 Ru1 C39 C44 -122.5(2)
P2 Ru1 C39 C44 -108.01(18)
P1 Ru1 C39 C44 73.84(19)
C42 Ru1 C39 C44 -161.1(2)
C40 Ru1 C39 C44 119.4(2)
C41 Ru1 C39 C44 157.1(2)
P3 Ru1 C39 C44 -14.02(17)
C43 C39 C40 C41 -2.1(2)
C44 C39 C40 C41 171.6(2)
Ru1 C39 C40 C41 -62.95(15)
C43 C39 C40 C45 -169.5(2)
C44 C39 C40 C45 4.1(4)
Ru1 C39 C40 C45 129.6(2)
C43 C39 C40 Ru1 60.83(15)
C44 C39 C40 Ru1 -125.5(2)
C43 Ru1 C40 C39 -37.20(11)
P2 Ru1 C40 C39 -123.10(12)
P1 Ru1 C40 C39 144.91(11)
C42 Ru1 C40 C39 -79.64(12)
C41 Ru1 C40 C39 -117.10(17)
P3 Ru1 C40 C39 50.32(12)
C43 Ru1 C40 C41 79.90(12)
P2 Ru1 C40 C41 -6.00(19)
P1 Ru1 C40 C41 -97.99(11)
C42 Ru1 C40 C41 37.46(11)
C39 Ru1 C40 C41 117.10(17)
P3 Ru1 C40 C41 167.42(10)
C43 Ru1 C40 C45 -159.5(2)
P2 Ru1 C40 C45 114.65(18)
P1 Ru1 C40 C45 22.66(18)
C42 Ru1 C40 C45 158.1(2)
C41 Ru1 C40 C45 120.6(2)
C39 Ru1 C40 C45 -122.3(2)
P3 Ru1 C40 C45 -71.94(18)
C39 C40 C41 C42 0.5(2)
C45 C40 C41 C42 168.1(2)
Ru1 C40 C41 C42 -62.95(15)
C39 C40 C41 C46 -167.3(2)
C45 C40 C41 C46 0.2(3)
Ru1 C40 C41 C46 129.2(2)
C39 C40 C41 Ru1 63.50(15)
C45 C40 C41 Ru1 -129.0(2)
C43 Ru1 C41 C42 37.04(11)
P2 Ru1 C41 C42 -66.64(11)
P1 Ru1 C41 C42 -154.40(10)
C40 Ru1 C41 C42 116.30(16)
C39 Ru1 C41 C42 79.48(12)
P3 Ru1 C41 C42 95.17(13)
C43 Ru1 C41 C40 -79.26(12)
P2 Ru1 C41 C40 177.06(9)
P1 Ru1 C41 C40 89.30(11)
C42 Ru1 C41 C40 -116.30(16)
C39 Ru1 C41 C40 -36.82(11)
P3 Ru1 C41 C40 -21.13(16)
C43 Ru1 C41 C46 160.7(2)
P2 Ru1 C41 C46 57.0(2)
P1 Ru1 C41 C46 -30.74(19)
C42 Ru1 C41 C46 123.7(2)
C40 Ru1 C41 C46 -120.0(2)
C39 Ru1 C41 C46 -156.9(2)
P3 Ru1 C41 C46 -141.17(15)
C40 C41 C42 C43 1.2(2)
C46 C41 C42 C43 168.7(2)
Ru1 C41 C42 C43 -61.63(15)
C40 C41 C42 C47 -168.2(2)
C46 C41 C42 C47 -0.8(4)
Ru1 C41 C42 C47 128.9(2)
C40 C41 C42 Ru1 62.88(15)
C46 C41 C42 Ru1 -129.7(2)
C43 Ru1 C42 C41 -118.21(16)
P2 Ru1 C42 C41 124.20(10)
P1 Ru1 C42 C41 35.89(14)
C40 Ru1 C42 C41 -38.07(11)
C39 Ru1 C42 C41 -79.55(12)
P3 Ru1 C42 C41 -128.27(10)
P2 Ru1 C42 C43 -117.59(11)
P1 Ru1 C42 C43 154.10(9)
C40 Ru1 C42 C43 80.14(12)
C41 Ru1 C42 C43 118.21(16)
C39 Ru1 C42 C43 38.65(11)
P3 Ru1 C42 C43 -10.06(14)
C43 Ru1 C42 C47 117.9(2)
P2 Ru1 C42 C47 0.31(18)
P1 Ru1 C42 C47 -88.01(18)
C40 Ru1 C42 C47 -162.0(2)
C41 Ru1 C42 C47 -123.9(2)
C39 Ru1 C42 C47 156.6(2)
P3 Ru1 C42 C47 107.84(17)
C41 C42 C43 C39 -2.5(2)
C47 C42 C43 C39 167.4(2)
Ru1 C42 C43 C39 -64.92(15)
C41 C42 C43 C48 -167.2(2)
C47 C42 C43 C48 2.7(3)
Ru1 C42 C43 C48 130.4(2)
C41 C42 C43 Ru1 62.40(15)
C47 C42 C43 Ru1 -127.6(2)
C40 C39 C43 C42 2.8(2)
C44 C39 C43 C42 -170.6(2)
Ru1 C39 C43 C42 64.50(15)
C40 C39 C43 C48 167.1(2)
C44 C39 C43 C48 -6.4(4)
Ru1 C39 C43 C48 -131.3(2)
C40 C39 C43 Ru1 -61.65(15)
C44 C39 C43 Ru1 124.9(2)
P2 Ru1 C43 C42 72.87(11)
P1 Ru1 C43 C42 -72.39(19)
C40 Ru1 C43 C42 -78.70(12)
C41 Ru1 C43 C42 -36.43(11)
C39 Ru1 C43 C42 -114.93(16)
P3 Ru1 C43 C42 172.70(10)
P2 Ru1 C43 C39 -172.20(9)
P1 Ru1 C43 C39 42.5(2)
C42 Ru1 C43 C39 114.93(16)
C40 Ru1 C43 C39 36.23(11)
C41 Ru1 C43 C39 78.50(12)
P3 Ru1 C43 C39 -72.37(11)
P2 Ru1 C43 C48 -47.6(2)
P1 Ru1 C43 C48 167.12(13)
C42 Ru1 C43 C48 -120.5(2)
C40 Ru1 C43 C48 160.8(2)
C41 Ru1 C43 C48 -156.9(2)
C39 Ru1 C43 C48 124.6(2)
P3 Ru1 C43 C48 52.21(19)

loop_
_platon_squeeze_void_nr
_platon_squeeze_void_average_x
_platon_squeeze_void_average_y
_platon_squeeze_void_average_z
_platon_squeeze_void_volume
_platon_squeeze_void_count_electrons
_platon_squeeze_void_content
1 0.000 0.000 0.000 32 2 ' '
2 -0.039 0.000 0.500 420 84 ' '
